data_1540626
loop_
_publ_author_name
'Al-Khafaji, Yahya'
'Prior, Timothy'
'Elsegood, Mark'
'Redshaw, Carl'

_publ_section_title
;
 Molybdenum (VI) Imido Complexes Derived from Chelating Phenols:
 Synthesis, Characterization and &#x025B;-Caprolactone ROP Capability
;
_journal_issue 4
_journal_name_full Catalysts
_journal_page_first 1928
_journal_paper_doi 10.3390/catal5041928
_journal_volume 5
_journal_year 2015
_chemical_absolute_configuration ad
_chemical_formula_moiety 'C54 H78 Mo N2 O2'
_chemical_formula_sum 'C54 H78 Mo N2 O2'
_chemical_formula_weight 883.12
_chemical_name_systematic
; 
 ? 
;
_space_group_crystal_system triclinic
_space_group_IT_number 1
_space_group_name_Hall 'P 1'
_space_group_name_H-M_alt 'P 1'
_symmetry_space_group_name_Hall 'P 1'
_symmetry_space_group_name_H-M 'P 1'
_atom_sites_solution_hydrogens geom
_atom_sites_solution_primary direct
_atom_sites_solution_secondary difmap
_audit_creation_method SHELXL-2014/7
_cell_angle_alpha 74.5019(14)
_cell_angle_beta 87.3130(14)
_cell_angle_gamma 78.6415(14)
_cell_formula_units_Z 1
_cell_length_a 10.0435(8)
_cell_length_b 10.3143(8)
_cell_length_c 12.8862(11)
_cell_measurement_reflns_used 9719
_cell_measurement_temperature 150(2)
_cell_measurement_theta_max 29.19
_cell_measurement_theta_min 2.21
_cell_volume 1261.15(18)
_computing_cell_refinement 'Bruker SAINT'
_computing_data_collection 'Bruker SMART'
_computing_data_reduction 'Bruker SAINT'
_computing_molecular_graphics 'Bruker SHELXTL'
_computing_publication_material 'Bruker SHELXTL and local programs'
_computing_structure_refinement 'SHELXL-2014/7 (Sheldrick, 2014)'
_computing_structure_solution 'Bruker SHELXTL'
_diffrn_ambient_temperature 150(2)
_diffrn_measured_fraction_theta_full 0.985
_diffrn_measured_fraction_theta_max 0.890
_diffrn_measurement_device_type 'Bruker SMART 1K CCD diffractometer'
_diffrn_measurement_method '\w rotation with narrow frames'
_diffrn_radiation_monochromator 'silicon 111'
_diffrn_radiation_type synchrotron
_diffrn_radiation_wavelength 0.6861
_diffrn_reflns_av_R_equivalents 0.0314
_diffrn_reflns_av_unetI/netI 0.0721
_diffrn_reflns_laue_measured_fraction_full 0.985
_diffrn_reflns_laue_measured_fraction_max 0.890
_diffrn_reflns_limit_h_max 13
_diffrn_reflns_limit_h_min -14
_diffrn_reflns_limit_k_max 14
_diffrn_reflns_limit_k_min -14
_diffrn_reflns_limit_l_max 18
_diffrn_reflns_limit_l_min -17
_diffrn_reflns_number 13007
_diffrn_reflns_point_group_measured_fraction_full 0.985
_diffrn_reflns_point_group_measured_fraction_max 0.890
_diffrn_reflns_theta_full 24.309
_diffrn_reflns_theta_max 29.356
_diffrn_reflns_theta_min 1.997
_diffrn_source 'Daresbury SRS station 9.8'
_diffrn_standards_decay_% 17
_exptl_absorpt_coefficient_mu 0.271
_exptl_absorpt_correction_T_max 0.995
_exptl_absorpt_correction_T_min 0.960
_exptl_absorpt_correction_type multi-scan
_exptl_absorpt_process_details 'SADABS v2.03, Sheldrick, G.M., (2001)'
_exptl_crystal_colour yellow
_exptl_crystal_density_diffrn 1.163
_exptl_crystal_density_method 'not measured'
_exptl_crystal_description block
_exptl_crystal_F_000 474
_exptl_crystal_size_max 0.150
_exptl_crystal_size_mid 0.120
_exptl_crystal_size_min 0.020
_refine_diff_density_max 0.749
_refine_diff_density_min -0.487
_refine_diff_density_rms 0.060
_refine_ls_abs_structure_details
; 
 Refined as an inversion twin. 
;
_refine_ls_abs_structure_Flack 0.05(3)
_refine_ls_extinction_method none
_refine_ls_goodness_of_fit_ref 1.015
_refine_ls_hydrogen_treatment constr
_refine_ls_matrix_type full
_refine_ls_number_parameters 554
_refine_ls_number_reflns 11751
_refine_ls_number_restraints 3
_refine_ls_restrained_S_all 1.015
_refine_ls_R_factor_all 0.0381
_refine_ls_R_factor_gt 0.0376
_refine_ls_shift/su_max 0.000
_refine_ls_shift/su_mean 0.000
_refine_ls_structure_factor_coef Fsqd
_refine_ls_weighting_details 'w=1/[\s^2^(Fo^2^)+(0.0373P)^2^] where P=(Fo^2^+2Fc^2^)/3'
_refine_ls_weighting_scheme calc
_refine_ls_wR_factor_gt 0.0934
_refine_ls_wR_factor_ref 0.0938
_reflns_Friedel_coverage 1.000
_reflns_friedel_fraction_full 0.985
_reflns_friedel_fraction_max 0.890
_reflns_number_gt 11618
_reflns_number_total 11751
_reflns_threshold_expression 'I > 2\s(I)'
_cod_data_source_file catalysts-05-00-1928-CIF.cif
_cod_data_source_block 1
_cod_database_code 1540626
_shelx_shelxl_version_number 2014/7
_shelx_space_group_comment
; 
The symmetry employed for this shelxl refinement is uniquely defined 
by the following loop, which should always be used as a source of 
symmetry information in preference to the above space-group names. 
They are only intended as comments. 
;
_shelx_estimated_absorpt_t_min 0.960
_shelx_estimated_absorpt_t_max 0.995

loop_
_space_group_symop_operation_xyz
'x, y, z'

loop_
_atom_site_label
_atom_site_type_symbol
_atom_site_fract_x
_atom_site_fract_y
_atom_site_fract_z
_atom_site_U_iso_or_equiv
_atom_site_adp_type
_atom_site_occupancy
_atom_site_site_symmetry_order
_atom_site_calc_flag
_atom_site_refinement_flags_posn
_atom_site_refinement_flags_adp
Mo1 Mo 0.18180(2) 0.37460(2) 0.65830(2) 0.01785(7) Uani 1 1 d . .
O1 O 0.0569(2) 0.5473(2) 0.63951(19) 0.0213(4) Uani 1 1 d . .
O2 O 0.3565(2) 0.3719(2) 0.59062(19) 0.0212(4) Uani 1 1 d . .
C1 C -0.0010(3) 0.6117(3) 0.5391(3) 0.0194(6) Uani 1 1 d . .
C2 C -0.1441(3) 0.6351(3) 0.5267(3) 0.0214(6) Uani 1 1 d . .
C3 C -0.1955(4) 0.7009(3) 0.4228(3) 0.0239(7) Uani 1 1 d . .
H3 H -0.2909 0.7170 0.4120 0.029 Uiso 1 1 calc R U
C4 C -0.1150(4) 0.7439(3) 0.3347(3) 0.0248(7) Uani 1 1 d . .
C5 C 0.0241(4) 0.7215(4) 0.3517(3) 0.0240(7) Uani 1 1 d . .
H5 H 0.0807 0.7516 0.2926 0.029 Uiso 1 1 calc R U
C6 C 0.0836(3) 0.6562(3) 0.4528(3) 0.0196(6) Uani 1 1 d . .
C7 C -0.2399(4) 0.5931(4) 0.6205(3) 0.0262(7) Uani 1 1 d . .
C8 C -0.2123(4) 0.4366(4) 0.6672(3) 0.0322(8) Uani 1 1 d . .
H8A H -0.2243 0.3927 0.6105 0.039 Uiso 1 1 calc R U
H8B H -0.2761 0.4119 0.7257 0.039 Uiso 1 1 calc R U
H8C H -0.1191 0.4055 0.6950 0.039 Uiso 1 1 calc R U
C9 C -0.3902(4) 0.6347(5) 0.5854(4) 0.0375(9) Uani 1 1 d . .
H9A H -0.4133 0.7343 0.5556 0.045 Uiso 1 1 calc R U
H9B H -0.4477 0.6070 0.6478 0.045 Uiso 1 1 calc R U
H9C H -0.4053 0.5891 0.5305 0.045 Uiso 1 1 calc R U
C10 C -0.2229(4) 0.6651(5) 0.7081(3) 0.0348(8) Uani 1 1 d . .
H10A H -0.1279 0.6417 0.7319 0.042 Uiso 1 1 calc R U
H10B H -0.2811 0.6349 0.7694 0.042 Uiso 1 1 calc R U
H10C H -0.2489 0.7645 0.6786 0.042 Uiso 1 1 calc R U
C11 C -0.1753(4) 0.8196(4) 0.2224(3) 0.0313(8) Uani 1 1 d . .
C12 C -0.3276(5) 0.8216(6) 0.2178(4) 0.0499(12) Uani 1 1 d . .
H12A H -0.3613 0.8661 0.1442 0.060 Uiso 1 1 calc R U
H12B H -0.3755 0.8726 0.2670 0.060 Uiso 1 1 calc R U
H12C H -0.3437 0.7274 0.2392 0.060 Uiso 1 1 calc R U
C13 C -0.1053(5) 0.7512(5) 0.1369(3) 0.0443(11) Uani 1 1 d . .
H13A H -0.1171 0.6557 0.1546 0.053 Uiso 1 1 calc R U
H13B H -0.0082 0.7539 0.1354 0.053 Uiso 1 1 calc R U
H13C H -0.1457 0.8004 0.0662 0.053 Uiso 1 1 calc R U
C14 C -0.1559(6) 0.9678(5) 0.1951(4) 0.0473(11) Uani 1 1 d . .
H14A H -0.1999 1.0184 0.1259 0.057 Uiso 1 1 calc R U
H14B H -0.0587 0.9700 0.1904 0.057 Uiso 1 1 calc R U
H14C H -0.1966 1.0103 0.2516 0.057 Uiso 1 1 calc R U
C15 C 0.2369(3) 0.6423(3) 0.4673(3) 0.0211(6) Uani 1 1 d . .
H15 H 0.2560 0.6114 0.5465 0.025 Uiso 1 1 calc R U
C16 C 0.2814(4) 0.7819(4) 0.4244(3) 0.0278(7) Uani 1 1 d . .
H16A H 0.2649 0.8151 0.3466 0.033 Uiso 1 1 calc R U
H16B H 0.3784 0.7711 0.4391 0.033 Uiso 1 1 calc R U
H16C H 0.2291 0.8480 0.4603 0.033 Uiso 1 1 calc R U
C17 C 0.3199(3) 0.5331(3) 0.4176(3) 0.0202(6) Uani 1 1 d . .
C18 C 0.3738(3) 0.4007(3) 0.4805(3) 0.0205(6) Uani 1 1 d . .
C19 C 0.4506(3) 0.2998(4) 0.4340(3) 0.0233(6) Uani 1 1 d . .
C20 C 0.4655(4) 0.3377(4) 0.3231(3) 0.0272(7) Uani 1 1 d . .
H20 H 0.5159 0.2714 0.2902 0.033 Uiso 1 1 calc R U
C21 C 0.4115(4) 0.4665(4) 0.2565(3) 0.0272(7) Uani 1 1 d . .
C22 C 0.3410(4) 0.5628(4) 0.3063(3) 0.0260(7) Uani 1 1 d . .
H22 H 0.3055 0.6523 0.2632 0.031 Uiso 1 1 calc R U
C23 C 0.5133(4) 0.1557(4) 0.5012(3) 0.0280(7) Uani 1 1 d . .
C24 C 0.5921(4) 0.0686(4) 0.4304(4) 0.0385(9) Uani 1 1 d . .
H24A H 0.6338 -0.0214 0.4759 0.046 Uiso 1 1 calc R U
H24B H 0.6630 0.1147 0.3913 0.046 Uiso 1 1 calc R U
H24C H 0.5296 0.0569 0.3789 0.046 Uiso 1 1 calc R U
C25 C 0.6146(4) 0.1653(4) 0.5836(3) 0.0318(8) Uani 1 1 d . .
H25A H 0.5669 0.2179 0.6319 0.038 Uiso 1 1 calc R U
H25B H 0.6862 0.2113 0.5457 0.038 Uiso 1 1 calc R U
H25C H 0.6550 0.0729 0.6258 0.038 Uiso 1 1 calc R U
C26 C 0.4035(4) 0.0781(4) 0.5586(4) 0.0376(9) Uani 1 1 d . .
H26A H 0.3547 0.1264 0.6091 0.045 Uiso 1 1 calc R U
H26B H 0.4462 -0.0149 0.5980 0.045 Uiso 1 1 calc R U
H26C H 0.3396 0.0734 0.5052 0.045 Uiso 1 1 calc R U
C27 C 0.4300(4) 0.4968(5) 0.1346(3) 0.0339(8) Uani 1 1 d . .
C28 C 0.3932(12) 0.3838(8) 0.0931(5) 0.110(4) Uani 1 1 d . .
H28A H 0.3040 0.3666 0.1209 0.132 Uiso 1 1 calc R U
H28B H 0.4615 0.2998 0.1175 0.132 Uiso 1 1 calc R U
H28C H 0.3902 0.4119 0.0142 0.132 Uiso 1 1 calc R U
C29 C 0.5721(7) 0.5090(14) 0.1052(5) 0.123(4) Uani 1 1 d . .
H29A H 0.5853 0.5149 0.0284 0.147 Uiso 1 1 calc R U
H29B H 0.6339 0.4284 0.1476 0.147 Uiso 1 1 calc R U
H29C H 0.5913 0.5918 0.1202 0.147 Uiso 1 1 calc R U
C30 C 0.3390(9) 0.6298(8) 0.0747(4) 0.090(3) Uani 1 1 d . .
H30A H 0.3639 0.7070 0.0949 0.108 Uiso 1 1 calc R U
H30B H 0.2440 0.6257 0.0937 0.108 Uiso 1 1 calc R U
H30C H 0.3505 0.6422 -0.0031 0.108 Uiso 1 1 calc R U
N1 N 0.1008(3) 0.2682(3) 0.6089(2) 0.0226(5) Uani 1 1 d . .
C31 C 0.0462(3) 0.1666(3) 0.5812(3) 0.0234(6) Uani 1 1 d . .
C32 C 0.0515(4) 0.0369(4) 0.6547(3) 0.0321(8) Uani 1 1 d . .
C33 C 0.0056(4) -0.0635(4) 0.6195(4) 0.0373(9) Uani 1 1 d . .
H33 H 0.0093 -0.1522 0.6670 0.045 Uiso 1 1 calc R U
C34 C -0.0452(4) -0.0355(4) 0.5163(4) 0.0368(9) Uani 1 1 d . .
H34 H -0.0762 -0.1049 0.4937 0.044 Uiso 1 1 calc R U
C35 C -0.0513(4) 0.0927(4) 0.4461(3) 0.0314(8) Uani 1 1 d . .
H35 H -0.0852 0.1096 0.3752 0.038 Uiso 1 1 calc R U
C36 C -0.0090(3) 0.1977(4) 0.4768(3) 0.0247(7) Uani 1 1 d . .
C37 C 0.1007(5) 0.0083(4) 0.7694(4) 0.0453(11) Uani 1 1 d . .
H37 H 0.1624 0.0735 0.7695 0.054 Uiso 1 1 calc R U
C38 C -0.0184(8) 0.0401(9) 0.8403(5) 0.080(2) Uani 1 1 d . .
H38A H -0.0644 0.1356 0.8123 0.096 Uiso 1 1 calc R U
H38B H 0.0139 0.0262 0.9138 0.096 Uiso 1 1 calc R U
H38C H -0.0822 -0.0208 0.8409 0.096 Uiso 1 1 calc R U
C39 C 0.1822(9) -0.1358(7) 0.8119(7) 0.095(3) Uani 1 1 d . .
H39A H 0.1226 -0.2023 0.8191 0.114 Uiso 1 1 calc R U
H39B H 0.2210 -0.1448 0.8825 0.114 Uiso 1 1 calc R U
H39C H 0.2556 -0.1533 0.7617 0.114 Uiso 1 1 calc R U
C40 C -0.0214(4) 0.3386(4) 0.3991(3) 0.0271(7) Uani 1 1 d . .
H40 H -0.0147 0.4050 0.4419 0.033 Uiso 1 1 calc R U
C41 C 0.0952(5) 0.3428(6) 0.3180(4) 0.0443(11) Uani 1 1 d . .
H41A H 0.1816 0.3249 0.3563 0.053 Uiso 1 1 calc R U
H41B H 0.0825 0.4335 0.2665 0.053 Uiso 1 1 calc R U
H41C H 0.0960 0.2727 0.2794 0.053 Uiso 1 1 calc R U
C42 C -0.1574(5) 0.3850(5) 0.3406(4) 0.0415(10) Uani 1 1 d . .
H42A H -0.1632 0.3267 0.2927 0.050 Uiso 1 1 calc R U
H42B H -0.1659 0.4804 0.2980 0.050 Uiso 1 1 calc R U
H42C H -0.2310 0.3777 0.3932 0.050 Uiso 1 1 calc R U
N2 N 0.2173(3) 0.3137(3) 0.7972(2) 0.0236(6) Uani 1 1 d . .
C43 C 0.2209(4) 0.2285(4) 0.9016(3) 0.0263(7) Uani 1 1 d . .
C44 C 0.1118(4) 0.2543(4) 0.9708(3) 0.0306(8) Uani 1 1 d . .
C45 C 0.1179(5) 0.1695(5) 1.0759(3) 0.0397(9) Uani 1 1 d . .
H45 H 0.0449 0.1836 1.1237 0.048 Uiso 1 1 calc R U
C46 C 0.2284(5) 0.0661(5) 1.1110(3) 0.0471(12) Uani 1 1 d . .
H46 H 0.2314 0.0102 1.1829 0.057 Uiso 1 1 calc R U
C47 C 0.3344(5) 0.0431(5) 1.0426(4) 0.0419(10) Uani 1 1 d . .
H47 H 0.4096 -0.0287 1.0685 0.050 Uiso 1 1 calc R U
C48 C 0.3347(4) 0.1223(4) 0.9365(3) 0.0302(8) Uani 1 1 d . .
C49 C -0.0063(5) 0.3718(5) 0.9336(3) 0.0396(9) Uani 1 1 d . .
H49 H -0.0136 0.3899 0.8536 0.047 Uiso 1 1 calc R U
C50 C -0.1420(6) 0.3401(9) 0.9810(5) 0.085(3) Uani 1 1 d . .
H50A H -0.1557 0.2543 0.9680 0.102 Uiso 1 1 calc R U
H50B H -0.2156 0.4149 0.9469 0.102 Uiso 1 1 calc R U
H50C H -0.1416 0.3307 1.0587 0.102 Uiso 1 1 calc R U
C51 C 0.0208(8) 0.5009(7) 0.9563(6) 0.079(2) Uani 1 1 d . .
H51A H 0.0262 0.4877 1.0343 0.095 Uiso 1 1 calc R U
H51B H -0.0532 0.5776 0.9261 0.095 Uiso 1 1 calc R U
H51C H 0.1068 0.5210 0.9232 0.095 Uiso 1 1 calc R U
C52 C 0.4552(4) 0.1037(4) 0.8626(3) 0.0346(9) Uani 1 1 d . .
H52 H 0.4196 0.1350 0.7870 0.042 Uiso 1 1 calc R U
C53 C 0.5292(7) -0.0449(6) 0.8808(5) 0.0599(15) Uani 1 1 d . .
H53A H 0.5962 -0.0515 0.8237 0.072 Uiso 1 1 calc R U
H53B H 0.4635 -0.1032 0.8794 0.072 Uiso 1 1 calc R U
H53C H 0.5755 -0.0753 0.9508 0.072 Uiso 1 1 calc R U
C54 C 0.5518(5) 0.1956(7) 0.8723(5) 0.0600(15) Uani 1 1 d . .
H54A H 0.5042 0.2914 0.8526 0.072 Uiso 1 1 calc R U
H54B H 0.6289 0.1840 0.8239 0.072 Uiso 1 1 calc R U
H54C H 0.5849 0.1710 0.9467 0.072 Uiso 1 1 calc R U

loop_
_atom_site_aniso_label
_atom_site_aniso_U_11
_atom_site_aniso_U_22
_atom_site_aniso_U_33
_atom_site_aniso_U_23
_atom_site_aniso_U_13
_atom_site_aniso_U_12
Mo1 0.01848(11) 0.01572(10) 0.01810(11) -0.00202(7) -0.00314(7) -0.00299(7)
O1 0.0219(11) 0.0176(10) 0.0231(11) -0.0027(8) -0.0033(9) -0.0031(9)
O2 0.0220(11) 0.0187(10) 0.0214(11) -0.0027(8) -0.0025(9) -0.0030(9)
C1 0.0222(14) 0.0138(13) 0.0218(14) -0.0032(11) -0.0034(12) -0.0032(11)
C2 0.0226(15) 0.0170(14) 0.0241(16) -0.0053(11) -0.0033(13) -0.0020(12)
C3 0.0230(15) 0.0202(15) 0.0275(16) -0.0066(12) -0.0072(13) 0.0008(12)
C4 0.0262(16) 0.0210(15) 0.0259(16) -0.0054(12) -0.0067(13) -0.0010(13)
C5 0.0246(16) 0.0237(17) 0.0221(16) -0.0028(13) -0.0039(13) -0.0045(13)
C6 0.0191(14) 0.0149(13) 0.0250(15) -0.0062(11) -0.0036(12) -0.0017(11)
C7 0.0215(15) 0.0247(16) 0.0308(17) -0.0046(13) -0.0009(13) -0.0043(13)
C8 0.0309(18) 0.0251(17) 0.037(2) 0.0014(14) -0.0010(16) -0.0091(14)
C9 0.0212(17) 0.040(2) 0.043(2) 0.0011(17) 0.0001(16) -0.0030(15)
C10 0.035(2) 0.036(2) 0.033(2) -0.0123(16) 0.0073(16) -0.0041(17)
C11 0.0319(18) 0.0336(19) 0.0248(17) -0.0030(14) -0.0081(14) -0.0020(15)
C12 0.035(2) 0.073(3) 0.034(2) -0.001(2) -0.0196(19) -0.006(2)
C13 0.051(3) 0.053(3) 0.0257(19) -0.0114(18) -0.0091(18) 0.001(2)
C14 0.058(3) 0.036(2) 0.037(2) 0.0043(17) -0.016(2) -0.002(2)
C15 0.0212(15) 0.0192(14) 0.0210(14) -0.0026(11) -0.0032(12) -0.0026(12)
C16 0.0279(17) 0.0188(15) 0.0353(18) -0.0026(13) -0.0032(15) -0.0068(13)
C17 0.0186(14) 0.0186(14) 0.0223(15) -0.0035(11) -0.0009(12) -0.0031(11)
C18 0.0180(14) 0.0210(15) 0.0217(15) -0.0039(11) -0.0020(12) -0.0039(12)
C19 0.0186(14) 0.0222(15) 0.0285(16) -0.0069(13) -0.0009(13) -0.0017(12)
C20 0.0229(17) 0.0306(18) 0.0306(18) -0.0130(15) 0.0015(14) -0.0045(14)
C21 0.0224(16) 0.0348(19) 0.0261(17) -0.0102(14) -0.0006(13) -0.0068(14)
C22 0.0264(16) 0.0276(17) 0.0208(15) -0.0018(12) -0.0015(13) -0.0039(13)
C23 0.0254(16) 0.0195(15) 0.0352(19) -0.0045(13) 0.0014(14) 0.0009(13)
C24 0.033(2) 0.0298(19) 0.052(2) -0.0168(18) 0.0022(18) 0.0034(16)
C25 0.0258(17) 0.031(2) 0.0341(19) -0.0059(15) -0.0043(15) 0.0036(15)
C26 0.034(2) 0.0207(17) 0.056(3) -0.0088(16) 0.0027(19) -0.0026(15)
C27 0.0323(19) 0.046(2) 0.0242(17) -0.0113(16) 0.0029(15) -0.0065(17)
C28 0.234(12) 0.072(5) 0.038(3) -0.018(3) -0.017(5) -0.054(6)
C29 0.052(4) 0.284(14) 0.035(3) -0.033(5) 0.017(3) -0.056(6)
C30 0.122(6) 0.087(5) 0.029(3) -0.001(3) 0.004(3) 0.037(4)
N1 0.0214(13) 0.0196(13) 0.0266(14) -0.0050(10) -0.0051(11) -0.0039(10)
C31 0.0184(14) 0.0167(14) 0.0352(18) -0.0075(12) 0.0001(13) -0.0023(12)
C32 0.0275(17) 0.0198(16) 0.046(2) -0.0014(14) -0.0086(16) -0.0041(14)
C33 0.033(2) 0.0169(16) 0.062(3) -0.0080(16) -0.0092(19) -0.0047(14)
C34 0.0295(18) 0.0231(17) 0.063(3) -0.0218(18) -0.0043(18) -0.0021(15)
C35 0.0276(18) 0.0294(18) 0.043(2) -0.0204(16) -0.0016(16) -0.0051(15)
C36 0.0218(15) 0.0214(15) 0.0323(17) -0.0103(13) -0.0003(13) -0.0027(12)
C37 0.056(3) 0.029(2) 0.046(2) 0.0116(17) -0.021(2) -0.0219(19)
C38 0.087(5) 0.114(6) 0.046(3) -0.010(4) -0.003(3) -0.048(5)
C39 0.120(7) 0.045(3) 0.103(6) 0.018(3) -0.068(5) -0.009(4)
C40 0.0305(17) 0.0282(17) 0.0267(16) -0.0099(13) -0.0028(14) -0.0104(14)
C41 0.043(2) 0.059(3) 0.035(2) -0.011(2) 0.0081(19) -0.025(2)
C42 0.039(2) 0.039(2) 0.043(2) -0.0024(18) -0.0136(19) -0.0087(18)
N2 0.0250(14) 0.0239(14) 0.0194(13) -0.0006(10) -0.0045(11) -0.0045(11)
C43 0.0287(17) 0.0265(17) 0.0211(15) 0.0019(12) -0.0062(13) -0.0091(14)
C44 0.0321(19) 0.037(2) 0.0224(16) -0.0024(14) -0.0027(14) -0.0128(16)
C45 0.040(2) 0.052(3) 0.0256(18) -0.0005(17) -0.0011(16) -0.020(2)
C46 0.051(3) 0.056(3) 0.0244(19) 0.0115(18) -0.0056(18) -0.017(2)
C47 0.041(2) 0.040(2) 0.034(2) 0.0102(17) -0.0110(18) -0.0078(18)
C48 0.0314(18) 0.031(2) 0.0233(17) 0.0030(14) -0.0072(14) -0.0079(15)
C49 0.040(2) 0.050(3) 0.0258(18) -0.0077(17) -0.0013(17) -0.0036(19)
C50 0.039(3) 0.124(7) 0.057(4) 0.018(4) 0.015(3) 0.003(4)
C51 0.106(6) 0.054(3) 0.076(4) -0.032(3) -0.041(4) 0.017(4)
C52 0.033(2) 0.035(2) 0.0293(19) 0.0019(15) -0.0089(16) -0.0029(16)
C53 0.062(3) 0.048(3) 0.053(3) 0.001(2) -0.003(3) 0.011(3)
C54 0.040(3) 0.082(4) 0.070(4) -0.033(3) 0.013(3) -0.026(3)

loop_
_atom_type_symbol
_atom_type_description
_atom_type_scat_dispersion_real
_atom_type_scat_dispersion_imag
_atom_type_scat_source
C C 0.0031 0.0016 'International Tables Vol C Tables 4.2.6.8 and 6.1.1.4'
H H 0.0000 0.0000 'International Tables Vol C Tables 4.2.6.8 and 6.1.1.4'
N N 0.0061 0.0032 'International Tables Vol C Tables 4.2.6.8 and 6.1.1.4'
O O 0.0105 0.0058 'International Tables Vol C Tables 4.2.6.8 and 6.1.1.4'
Mo Mo -1.9064 0.6574 'International Tables Vol C Tables 4.2.6.8 and 6.1.1.4'

loop_
_geom_angle_atom_site_label_1
_geom_angle_atom_site_label_2
_geom_angle_atom_site_label_3
_geom_angle
N1 Mo1 N2 113.30(14)
N1 Mo1 O2 106.91(12)
N2 Mo1 O2 104.93(12)
N1 Mo1 O1 106.91(12)
N2 Mo1 O1 106.00(12)
O2 Mo1 O1 119.03(10)
C1 O1 Mo1 118.7(2)
C18 O2 Mo1 123.2(2)
O1 C1 C6 118.7(3)
O1 C1 C2 119.5(3)
C6 C1 C2 121.7(3)
C3 C2 C1 116.3(3)
C3 C2 C7 120.7(3)
C1 C2 C7 123.0(3)
C4 C3 C2 123.7(3)
C4 C3 H3 118.1
C2 C3 H3 118.1
C3 C4 C5 117.7(3)
C3 C4 C11 122.3(3)
C5 C4 C11 119.9(3)
C4 C5 C6 122.2(3)
C4 C5 H5 118.9
C6 C5 H5 118.9
C5 C6 C1 118.3(3)
C5 C6 C15 119.5(3)
C1 C6 C15 122.1(3)
C2 C7 C8 110.9(3)
C2 C7 C10 109.6(3)
C8 C7 C10 110.7(3)
C2 C7 C9 112.2(3)
C8 C7 C9 106.3(3)
C10 C7 C9 107.2(3)
C7 C8 H8A 109.5
C7 C8 H8B 109.5
H8A C8 H8B 109.5
C7 C8 H8C 109.5
H8A C8 H8C 109.5
H8B C8 H8C 109.5
C7 C9 H9A 109.5
C7 C9 H9B 109.5
H9A C9 H9B 109.5
C7 C9 H9C 109.5
H9A C9 H9C 109.5
H9B C9 H9C 109.5
C7 C10 H10A 109.5
C7 C10 H10B 109.5
H10A C10 H10B 109.5
C7 C10 H10C 109.5
H10A C10 H10C 109.5
H10B C10 H10C 109.5
C14 C11 C12 107.6(4)
C14 C11 C13 109.4(4)
C12 C11 C13 108.1(4)
C14 C11 C4 109.0(3)
C12 C11 C4 111.9(3)
C13 C11 C4 110.8(3)
C11 C12 H12A 109.5
C11 C12 H12B 109.5
H12A C12 H12B 109.5
C11 C12 H12C 109.5
H12A C12 H12C 109.5
H12B C12 H12C 109.5
C11 C13 H13A 109.5
C11 C13 H13B 109.5
H13A C13 H13B 109.5
C11 C13 H13C 109.5
H13A C13 H13C 109.5
H13B C13 H13C 109.5
C11 C14 H14A 109.5
C11 C14 H14B 109.5
H14A C14 H14B 109.5
C11 C14 H14C 109.5
H14A C14 H14C 109.5
H14B C14 H14C 109.5
C17 C15 C6 112.3(3)
C17 C15 C16 111.7(3)
C6 C15 C16 111.2(3)
C17 C15 H15 107.1
C6 C15 H15 107.1
C16 C15 H15 107.1
C15 C16 H16A 109.5
C15 C16 H16B 109.5
H16A C16 H16B 109.5
C15 C16 H16C 109.5
H16A C16 H16C 109.5
H16B C16 H16C 109.5
C22 C17 C18 118.2(3)
C22 C17 C15 120.0(3)
C18 C17 C15 121.8(3)
O2 C18 C17 118.5(3)
O2 C18 C19 119.9(3)
C17 C18 C19 121.6(3)
C20 C19 C18 116.3(3)
C20 C19 C23 121.2(3)
C18 C19 C23 122.5(3)
C19 C20 C21 124.5(3)
C19 C20 H20 117.7
C21 C20 H20 117.7
C22 C21 C20 116.9(3)
C22 C21 C27 122.6(3)
C20 C21 C27 120.5(3)
C21 C22 C17 122.5(3)
C21 C22 H22 118.8
C17 C22 H22 118.8
C19 C23 C26 111.4(3)
C19 C23 C24 111.4(3)
C26 C23 C24 106.4(3)
C19 C23 C25 109.9(3)
C26 C23 C25 110.4(3)
C24 C23 C25 107.3(3)
C23 C24 H24A 109.5
C23 C24 H24B 109.5
H24A C24 H24B 109.5
C23 C24 H24C 109.5
H24A C24 H24C 109.5
H24B C24 H24C 109.5
C23 C25 H25A 109.5
C23 C25 H25B 109.5
H25A C25 H25B 109.5
C23 C25 H25C 109.5
H25A C25 H25C 109.5
H25B C25 H25C 109.5
C23 C26 H26A 109.5
C23 C26 H26B 109.5
H26A C26 H26B 109.5
C23 C26 H26C 109.5
H26A C26 H26C 109.5
H26B C26 H26C 109.5
C29 C27 C28 109.2(7)
C29 C27 C30 107.5(7)
C28 C27 C30 106.5(6)
C29 C27 C21 110.7(4)
C28 C27 C21 110.4(4)
C30 C27 C21 112.4(4)
C27 C28 H28A 109.5
C27 C28 H28B 109.5
H28A C28 H28B 109.5
C27 C28 H28C 109.5
H28A C28 H28C 109.5
H28B C28 H28C 109.5
C27 C29 H29A 109.5
C27 C29 H29B 109.5
H29A C29 H29B 109.5
C27 C29 H29C 109.5
H29A C29 H29C 109.5
H29B C29 H29C 109.5
C27 C30 H30A 109.5
C27 C30 H30B 109.5
H30A C30 H30B 109.5
C27 C30 H30C 109.5
H30A C30 H30C 109.5
H30B C30 H30C 109.5
C31 N1 Mo1 171.5(2)
N1 C31 C32 120.5(3)
N1 C31 C36 117.6(3)
C32 C31 C36 121.8(3)
C33 C32 C31 117.8(4)
C33 C32 C37 120.8(4)
C31 C32 C37 121.3(4)
C34 C33 C32 120.9(4)
C34 C33 H33 119.6
C32 C33 H33 119.6
C35 C34 C33 120.4(4)
C35 C34 H34 119.8
C33 C34 H34 119.8
C34 C35 C36 121.5(4)
C34 C35 H35 119.2
C36 C35 H35 119.2
C35 C36 C31 117.4(3)
C35 C36 C40 120.3(3)
C31 C36 C40 122.3(3)
C38 C37 C32 109.4(4)
C38 C37 C39 112.4(6)
C32 C37 C39 113.1(5)
C38 C37 H37 107.2
C32 C37 H37 107.2
C39 C37 H37 107.2
C37 C38 H38A 109.5
C37 C38 H38B 109.5
H38A C38 H38B 109.5
C37 C38 H38C 109.5
H38A C38 H38C 109.5
H38B C38 H38C 109.5
C37 C39 H39A 109.5
C37 C39 H39B 109.5
H39A C39 H39B 109.5
C37 C39 H39C 109.5
H39A C39 H39C 109.5
H39B C39 H39C 109.5
C36 C40 C42 112.1(3)
C36 C40 C41 111.0(3)
C42 C40 C41 110.3(3)
C36 C40 H40 107.7
C42 C40 H40 107.7
C41 C40 H40 107.7
C40 C41 H41A 109.5
C40 C41 H41B 109.5
H41A C41 H41B 109.5
C40 C41 H41C 109.5
H41A C41 H41C 109.5
H41B C41 H41C 109.5
C40 C42 H42A 109.5
C40 C42 H42B 109.5
H42A C42 H42B 109.5
C40 C42 H42C 109.5
H42A C42 H42C 109.5
H42B C42 H42C 109.5
C43 N2 Mo1 158.7(3)
N2 C43 C44 118.4(3)
N2 C43 C48 119.7(3)
C44 C43 C48 121.8(3)
C45 C44 C43 117.8(4)
C45 C44 C49 121.0(4)
C43 C44 C49 121.1(3)
C46 C45 C44 120.9(4)
C46 C45 H45 119.5
C44 C45 H45 119.5
C47 C46 C45 120.4(4)
C47 C46 H46 119.8
C45 C46 H46 119.8
C46 C47 C48 121.9(4)
C46 C47 H47 119.0
C48 C47 H47 119.0
C47 C48 C43 117.1(4)
C47 C48 C52 122.2(4)
C43 C48 C52 120.5(3)
C44 C49 C51 110.7(4)
C44 C49 C50 113.4(4)
C51 C49 C50 110.8(6)
C44 C49 H49 107.2
C51 C49 H49 107.2
C50 C49 H49 107.2
C49 C50 H50A 109.5
C49 C50 H50B 109.5
H50A C50 H50B 109.5
C49 C50 H50C 109.5
H50A C50 H50C 109.5
H50B C50 H50C 109.5
C49 C51 H51A 109.5
C49 C51 H51B 109.5
H51A C51 H51B 109.5
C49 C51 H51C 109.5
H51A C51 H51C 109.5
H51B C51 H51C 109.5
C54 C52 C48 109.8(4)
C54 C52 C53 111.1(4)
C48 C52 C53 113.8(4)
C54 C52 H52 107.3
C48 C52 H52 107.3
C53 C52 H52 107.3
C52 C53 H53A 109.5
C52 C53 H53B 109.5
H53A C53 H53B 109.5
C52 C53 H53C 109.5
H53A C53 H53C 109.5
H53B C53 H53C 109.5
C52 C54 H54A 109.5
C52 C54 H54B 109.5
H54A C54 H54B 109.5
C52 C54 H54C 109.5
H54A C54 H54C 109.5
H54B C54 H54C 109.5

loop_
_geom_bond_atom_site_label_1
_geom_bond_atom_site_label_2
_geom_bond_distance
Mo1 N1 1.746(3)
Mo1 N2 1.760(3)
Mo1 O2 1.921(2)
Mo1 O1 1.929(2)
O1 C1 1.383(4)
O2 C18 1.380(4)
C1 C6 1.401(5)
C1 C2 1.419(5)
C2 C3 1.401(5)
C2 C7 1.533(5)
C3 C4 1.387(5)
C3 H3 0.9500
C4 C5 1.388(5)
C4 C11 1.537(5)
C5 C6 1.398(4)
C5 H5 0.9500
C6 C15 1.534(5)
C7 C8 1.537(5)
C7 C10 1.540(6)
C7 C9 1.541(5)
C8 H8A 0.9800
C8 H8B 0.9800
C8 H8C 0.9800
C9 H9A 0.9800
C9 H9B 0.9800
C9 H9C 0.9800
C10 H10A 0.9800
C10 H10B 0.9800
C10 H10C 0.9800
C11 C14 1.524(6)
C11 C12 1.529(6)
C11 C13 1.534(6)
C12 H12A 0.9800
C12 H12B 0.9800
C12 H12C 0.9800
C13 H13A 0.9800
C13 H13B 0.9800
C13 H13C 0.9800
C14 H14A 0.9800
C14 H14B 0.9800
C14 H14C 0.9800
C15 C17 1.529(5)
C15 C16 1.544(5)
C15 H15 1.0000
C16 H16A 0.9800
C16 H16B 0.9800
C16 H16C 0.9800
C17 C22 1.399(5)
C17 C18 1.404(4)
C18 C19 1.419(5)
C19 C20 1.385(5)
C19 C23 1.533(5)
C20 C21 1.395(5)
C20 H20 0.9500
C21 C22 1.385(5)
C21 C27 1.528(5)
C22 H22 0.9500
C23 C26 1.535(6)
C23 C24 1.535(5)
C23 C25 1.539(6)
C24 H24A 0.9800
C24 H24B 0.9800
C24 H24C 0.9800
C25 H25A 0.9800
C25 H25B 0.9800
C25 H25C 0.9800
C26 H26A 0.9800
C26 H26B 0.9800
C26 H26C 0.9800
C27 C29 1.480(7)
C27 C28 1.518(8)
C27 C30 1.523(7)
C28 H28A 0.9800
C28 H28B 0.9800
C28 H28C 0.9800
C29 H29A 0.9800
C29 H29B 0.9800
C29 H29C 0.9800
C30 H30A 0.9800
C30 H30B 0.9800
C30 H30C 0.9800
N1 C31 1.403(4)
C31 C32 1.410(5)
C31 C36 1.411(5)
C32 C33 1.398(6)
C32 C37 1.513(6)
C33 C34 1.382(7)
C33 H33 0.9500
C34 C35 1.380(6)
C34 H34 0.9500
C35 C36 1.391(5)
C35 H35 0.9500
C36 C40 1.514(5)
C37 C38 1.509(9)
C37 C39 1.519(7)
C37 H37 1.0000
C38 H38A 0.9800
C38 H38B 0.9800
C38 H38C 0.9800
C39 H39A 0.9800
C39 H39B 0.9800
C39 H39C 0.9800
C40 C42 1.520(6)
C40 C41 1.531(6)
C40 H40 1.0000
C41 H41A 0.9800
C41 H41B 0.9800
C41 H41C 0.9800
C42 H42A 0.9800
C42 H42B 0.9800
C42 H42C 0.9800
N2 C43 1.394(4)
C43 C44 1.409(5)
C43 C48 1.414(5)
C44 C45 1.399(5)
C44 C49 1.511(6)
C45 C46 1.377(7)
C45 H45 0.9500
C46 C47 1.374(7)
C46 H46 0.9500
C47 C48 1.393(5)
C47 H47 0.9500
C48 C52 1.519(6)
C49 C51 1.513(8)
C49 C50 1.526(8)
C49 H49 1.0000
C50 H50A 0.9800
C50 H50B 0.9800
C50 H50C 0.9800
C51 H51A 0.9800
C51 H51B 0.9800
C51 H51C 0.9800
C52 C54 1.515(7)
C52 C53 1.527(7)
C52 H52 1.0000
C53 H53A 0.9800
C53 H53B 0.9800
C53 H53C 0.9800
C54 H54A 0.9800
C54 H54B 0.9800
C54 H54C 0.9800

loop_
_geom_torsion_atom_site_label_1
_geom_torsion_atom_site_label_2
_geom_torsion_atom_site_label_3
_geom_torsion_atom_site_label_4
_geom_torsion
Mo1 O1 C1 C6 -63.7(3)
Mo1 O1 C1 C2 118.4(3)
O1 C1 C2 C3 179.9(3)
C6 C1 C2 C3 2.1(5)
O1 C1 C2 C7 0.5(5)
C6 C1 C2 C7 -177.3(3)
C1 C2 C3 C4 -0.7(5)
C7 C2 C3 C4 178.8(3)
C2 C3 C4 C5 -0.8(5)
C2 C3 C4 C11 -178.2(3)
C3 C4 C5 C6 1.0(5)
C11 C4 C5 C6 178.4(3)
C4 C5 C6 C1 0.4(5)
C4 C5 C6 C15 -176.5(3)
O1 C1 C6 C5 -179.8(3)
C2 C1 C6 C5 -2.0(5)
O1 C1 C6 C15 -3.1(4)
C2 C1 C6 C15 174.7(3)
C3 C2 C7 C8 117.4(4)
C1 C2 C7 C8 -63.2(4)
C3 C2 C7 C10 -120.2(4)
C1 C2 C7 C10 59.3(4)
C3 C2 C7 C9 -1.3(5)
C1 C2 C7 C9 178.2(3)
C3 C4 C11 C14 110.7(4)
C5 C4 C11 C14 -66.6(5)
C3 C4 C11 C12 -8.2(5)
C5 C4 C11 C12 174.5(4)
C3 C4 C11 C13 -128.9(4)
C5 C4 C11 C13 53.8(5)
C5 C6 C15 C17 -74.3(4)
C1 C6 C15 C17 108.9(3)
C5 C6 C15 C16 51.7(4)
C1 C6 C15 C16 -125.0(3)
C6 C15 C17 C22 78.6(4)
C16 C15 C17 C22 -47.2(4)
C6 C15 C17 C18 -99.7(4)
C16 C15 C17 C18 134.5(3)
Mo1 O2 C18 C17 64.1(4)
Mo1 O2 C18 C19 -119.2(3)
C22 C17 C18 O2 178.3(3)
C15 C17 C18 O2 -3.3(5)
C22 C17 C18 C19 1.6(5)
C15 C17 C18 C19 179.9(3)
O2 C18 C19 C20 -178.7(3)
C17 C18 C19 C20 -2.1(5)
O2 C18 C19 C23 1.9(5)
C17 C18 C19 C23 178.5(3)
C18 C19 C20 C21 0.6(6)
C23 C19 C20 C21 180.0(3)
C19 C20 C21 C22 1.4(6)
C19 C20 C21 C27 -178.1(4)
C20 C21 C22 C17 -2.0(6)
C27 C21 C22 C17 177.6(3)
C18 C17 C22 C21 0.5(5)
C15 C17 C22 C21 -177.9(3)
C20 C19 C23 C26 -117.3(4)
C18 C19 C23 C26 62.0(5)
C20 C19 C23 C24 1.3(5)
C18 C19 C23 C24 -179.4(3)
C20 C19 C23 C25 120.0(4)
C18 C19 C23 C25 -60.7(4)
C22 C21 C27 C29 108.1(7)
C20 C21 C27 C29 -72.4(7)
C22 C21 C27 C28 -130.9(6)
C20 C21 C27 C28 48.6(7)
C22 C21 C27 C30 -12.1(7)
C20 C21 C27 C30 167.4(5)
N1 C31 C32 C33 -174.9(3)
C36 C31 C32 C33 2.8(6)
N1 C31 C32 C37 7.2(6)
C36 C31 C32 C37 -175.1(4)
C31 C32 C33 C34 -0.9(6)
C37 C32 C33 C34 177.0(4)
C32 C33 C34 C35 0.1(6)
C33 C34 C35 C36 -1.0(6)
C34 C35 C36 C31 2.7(5)
C34 C35 C36 C40 -177.9(4)
N1 C31 C36 C35 174.1(3)
C32 C31 C36 C35 -3.7(5)
N1 C31 C36 C40 -5.3(5)
C32 C31 C36 C40 177.0(3)
C33 C32 C37 C38 -87.2(6)
C31 C32 C37 C38 90.6(5)
C33 C32 C37 C39 38.9(7)
C31 C32 C37 C39 -143.3(5)
C35 C36 C40 C42 43.8(5)
C31 C36 C40 C42 -136.8(4)
C35 C36 C40 C41 -80.1(4)
C31 C36 C40 C41 99.3(4)
N1 Mo1 N2 C43 -1.8(8)
O2 Mo1 N2 C43 -118.1(7)
O1 Mo1 N2 C43 115.1(7)
Mo1 N2 C43 C44 -89.4(8)
Mo1 N2 C43 C48 92.7(8)
N2 C43 C44 C45 -178.8(4)
C48 C43 C44 C45 -1.0(6)
N2 C43 C44 C49 -0.3(6)
C48 C43 C44 C49 177.5(4)
C43 C44 C45 C46 1.2(7)
C49 C44 C45 C46 -177.2(4)
C44 C45 C46 C47 -0.7(8)
C45 C46 C47 C48 0.0(8)
C46 C47 C48 C43 0.3(7)
C46 C47 C48 C52 176.0(4)
N2 C43 C48 C47 178.1(4)
C44 C43 C48 C47 0.3(6)
N2 C43 C48 C52 2.3(6)
C44 C43 C48 C52 -175.5(4)
C45 C44 C49 C51 88.8(6)
C43 C44 C49 C51 -89.6(5)
C45 C44 C49 C50 -36.4(7)
C43 C44 C49 C50 145.2(5)
C47 C48 C52 C54 -90.0(5)
C43 C48 C52 C54 85.6(5)
C47 C48 C52 C53 35.2(6)
C43 C48 C52 C53 -149.2(4)
